data_5000346
_chemical_formula_moiety 'C30 H44 B K N4, 2(C4 H8 O), C4 H10 O'
_chemical_formula_sum 'C42 H70 B K N4 O3'
_chemical_formula_weight 728.952
_space_group_IT_number 4
_symmetry_cell_setting monoclinic
_symmetry_space_group_name_Hall 'P 2yb'
_symmetry_space_group_name_H-M 'P 1 21 1'
_cell_angle_alpha 90
_cell_angle_beta 110.232(9)
_cell_angle_gamma 90
_cell_formula_units_Z 2
_cell_length_a 11.060(2)
_cell_length_b 18.361(3)
_cell_length_c 11.1248(19)
_cell_measurement_reflns_used 120
_cell_measurement_temperature 105
_cell_measurement_theta_max 15.9
_cell_measurement_theta_min 10.77
_cell_volume 2119.7(7)
_diffrn_ambient_temperature 105
_diffrn_detector_area_resol_mean ?
_diffrn_measured_fraction_theta_full 0
_diffrn_measured_fraction_theta_max 1
_diffrn_measurement_device_type 'refurbished Picker diffractometer'
_diffrn_measurement_method '\q/2\q scans'
_diffrn_radiation_type 'Mo K\a'
_diffrn_radiation_wavelength 0.71069
_diffrn_reflns_av_R_equivalents 0.028
_diffrn_reflns_limit_h_max 13
_diffrn_reflns_limit_h_min -13
_diffrn_reflns_limit_k_max 21
_diffrn_reflns_limit_k_min -21
_diffrn_reflns_limit_l_max 13
_diffrn_reflns_limit_l_min -13
_diffrn_reflns_number 10520
_diffrn_reflns_theta_full 0
_diffrn_reflns_theta_max 25.0547
_diffrn_reflns_theta_min 3.15203
_diffrn_standards_decay_% 2.2
_diffrn_standards_interval_count 300
_diffrn_standards_number 4
_exptl_absorpt_coefficient_mu 0.1661
_exptl_absorpt_correction_T_max ?
_exptl_absorpt_correction_T_min ?
_exptl_absorpt_correction_type none
_exptl_absorpt_process_details none
_exptl_crystal_colour colorless
_exptl_crystal_density_diffrn 1.142
_exptl_crystal_density_meas ?
_exptl_crystal_density_method 'not measured'
_exptl_crystal_description prism
_exptl_crystal_F_000 796
_exptl_crystal_size_max .40
_exptl_crystal_size_mid .30
_exptl_crystal_size_min .10
_refine_diff_density_max 1.53
_refine_diff_density_min -0.59
_refine_ls_abs_structure_details none
_refine_ls_abs_structure_Flack -0.07(11)
_refine_ls_extinction_coef -0.0000011(6)
_refine_ls_extinction_expression
;
Larson, A. C. (1967).  Acta Cryst. 23, p. 664.  Eq. (3)
;
_refine_ls_extinction_method Zachariasen
_refine_ls_goodness_of_fit_ref 2.0785
_refine_ls_hydrogen_treatment noref
_refine_ls_matrix_type full
_refine_ls_number_parameters 405
_refine_ls_number_reflns 5900
_refine_ls_R_factor_gt 0.1033
_refine_ls_shift/su_max 0.9682
_refine_ls_structure_factor_coef F
_refine_ls_weighting_details w^-1^=\s^2^(F)+(.07F)^2^
_refine_ls_weighting_scheme calc
_refine_ls_wR_factor_ref 0.1067
_reflns_number_gt 5899
_reflns_number_total 7491
_reflns_threshold_expression F>3.0\s(F)
_cod_original_sg_symbol_H-M 'P 21'
_cod_original_formula_sum 'C42 H70 B1 K1 N4 O3'
_cod_database_code 5000346

loop_
_symmetry_equiv_pos_as_xyz
x,y,z
-x,1/2+y,-z

loop_
_atom_site_label
_atom_site_type_symbol
_atom_site_fract_x
_atom_site_fract_y
_atom_site_fract_z
_atom_site_U_iso_or_equiv
_atom_site_adp_type
_atom_site_occupancy
_atom_site_disorder_group
_atom_site_disorder_assembly
K1 K 0.40580(13) 0.9138 0.68059(13) 0.0226(5) Uani 1 0 .
B2 B 0.6796(7) 0.9107(7) 0.5343(7) 0.022(3) Uani 1 0 .
C3 C 0.5351(6) 0.9078(5) 0.4291(5) 0.020(2) Uani 1 0 .
C4 C 0.5115(9) 0.8348(5) 0.3535(8) 0.027(3) Uani 1 0 .
C5 C 0.6166(9) 0.8187(5) 0.2927(9) 0.028(3) Uani 1 0 .
C6 C 0.7554(10) 0.8362(6) 0.3774(9) 0.040(4) Uani 1 0 .
C7 C 0.7762(6) 0.9064(5) 0.4525(6) 0.018(2) Uani 1 0 .
C8 C 0.7549(9) 0.9787(5) 0.3682(9) 0.024(3) Uani 1 0 .
C9 C 0.6159(9) 0.9874(5) 0.2804(8) 0.029(3) Uani 1 0 .
C10 C 0.5180(8) 0.9748(5) 0.3467(9) 0.028(3) Uani 1 0 .
N11 N 0.6088(7) 0.9989(4) 0.6759(6) 0.019(3) Uani 1 0 .
N12 N 0.6971(7) 0.9833(4) 0.6220(6) 0.018(2) Uani 1 0 .
C13 C 0.8125(8) 1.0178(5) 0.6782(7) 0.026(3) Uani 1 0 .
C14 C 0.7989(8) 1.0612(4) 0.7766(8) 0.022(3) Uani 1 0 .
C15 C 0.8558(9) 1.1123(5) 0.8865(8) 0.028(3) Uani 1 0 .
C16 C 0.7842(9) 1.1860(4) 0.8391(8) 0.032(3) Uani 1 0 .
C17 C 0.6406(9) 1.1687(5) 0.8310(8) 0.034(3) Uani 1 0 .
C18 C 0.6454(9) 1.0864(5) 0.8711(8) 0.027(3) Uani 1 0 .
C19 C 0.6727(8) 1.0462(4) 0.7708(8) 0.017(3) Uani 1 0 .
C20 C 0.7852(7) 1.0842(4) 0.9792(7) 0.023(3) Uani 1 0 .
C21 C 0.8048(8) 1.1366(5) 1.0964(8) 0.032(3) Uani 1 0 .
C22 C 0.8262(9) 1.0095(5) 1.0282(7) 0.029(3) Uani 1 0 .
C23 C 0.5358(9) 1.0636(5) 0.9122(9) 0.030(3) Uani 1 0 .
N24 N 0.6206(6) 0.8291(4) 0.6949(6) 0.017(2) Uani 1 0 .
N25 N 0.7089(6) 0.8482(4) 0.6327(6) 0.015(2) Uani 1 0 .
C26 C 0.8227(8) 0.8155(4) 0.7022(8) 0.019(3) Uani 1 0 .
C27 C 0.8108(8) 0.7756(4) 0.8005(8) 0.019(3) Uani 1 0 .
C28 C 0.8702(8) 0.7375(5) 0.9246(9) 0.034(3) Uani 1 0 .
C29 C 0.8828(9) 0.7916(6) 1.0318(8) 0.040(3) Uani 1 0 .
C30 C 0.7402(10) 0.8045(5) 1.0180(8) 0.038(4) Uani 1 0 .
C31 C 0.6634(8) 0.7527(5) 0.9083(8) 0.028(3) Uani 1 0 .
C32 C 0.6861(8) 0.7888(4) 0.7921(8) 0.018(3) Uani 1 0 .
C33 C 0.7552(8) 0.6887(5) 0.9263(8) 0.031(3) Uani 1 0 .
C34 C 0.7778(11) 0.6469(6) 1.0554(11) 0.062(5) Uani 1 0 .
C35 C 0.7160(10) 0.6315(5) 0.8228(11) 0.051(5) Uani 1 0 .
C36 C 0.5242(9) 0.7410(6) 0.8981(10) 0.043(4) Uani 1 0 .
O37 O 0.2895(5) 0.9080(7) 0.8585(5) 0.075(3) Uani 1 0 .
C38 C 0.3245(9) 0.9041(9) 0.9922(8) 0.065(5) Uani 1 0 .
C39 C 0.1995(8) 0.9087(8) 1.0209(8) 0.051(4) Uani 1 0 .
C40 C 0.1038(9) 0.9290(6) 0.9025(10) 0.052(4) Uani 1 0 .
C41 C 0.1540(11) 0.9426(6) 0.8085(12) 0.064(3) Uiso 1 0 .
O42 O 0.2556(8) 1.0314(5) 0.5932(8) 0.072(2) Uiso 1 0 .
C43 C 0.1450(15) 1.0598(9) 0.6125(16) 0.094(5) Uiso 1 0 .
C44 C 0.159(8) 1.159(4) 0.596(9) 0.57(5) Uiso 1 0 .
C45 C 0.198(4) 1.130(2) 0.499(4) 0.264(18) Uiso 1 0 .
C46 C 0.3010(15) 1.0839(9) 0.5243(15) 0.090(4) Uiso 1 0 .
O47 O 0.2218(8) 0.8169(5) 0.5411(9) 0.074(2) Uiso 1 0 .
C48 C 0.131(2) 0.8162(13) 0.410(2) 0.162(8) Uiso 1 0 .
C49 C 0.1198(13) 0.9039(10) 0.3544(12) 0.095(4) Uiso 1 0 .
C50 C 0.219(2) 0.7459(15) 0.605(2) 0.167(9) Uiso 1 0 .
C51 C 0.3057(15) 0.6909(9) 0.5512(16) 0.098(5) Uiso 1 0 .
H1 H 0.4757 0.9106 0.4734 0.0328 Uiso 1 0 .
H2 H 0.5109 0.7963 0.4102 0.0391 Uiso 1 0 .
H3 H 0.4298 0.8373 0.2867 0.0391 Uiso 1 0 .
H4 H 0.6123 0.768 0.2724 0.0404 Uiso 1 0 .
H5 H 0.5969 0.8462 0.2164 0.0404 Uiso 1 0 .
H6 H 0.7857 0.7973 0.4373 0.0517 Uiso 1 0 .
H7 H 0.8064 0.8381 0.3238 0.0517 Uiso 1 0 .
H8 H 0.8621 0.9069 0.5113 0.0301 Uiso 1 0 .
H9 H 0.778 1.0195 0.4235 0.0369 Uiso 1 0 .
H10 H 0.8082 0.9765 0.3171 0.0369 Uiso 1 0 .
H11 H 0.6048 1.0354 0.2465 0.0408 Uiso 1 0 .
H12 H 0.5994 0.9533 0.2121 0.0408 Uiso 1 0 .
H13 H 0.4354 0.972 0.2819 0.0405 Uiso 1 0 .
H14 H 0.5214 1.0159 0.3995 0.0405 Uiso 1 0 .
H15 H 0.8867 1.013 0.6551 0.0386 Uiso 1 0 .
H16 H 0.9472 1.1142 0.921 0.0411 Uiso 1 0 .
H17 H 0.8204 1.224 0.8986 0.0447 Uiso 1 0 .
H18 H 0.7871 1.199 0.7576 0.0447 Uiso 1 0 .
H19 H 0.6164 1.1986 0.8885 0.0467 Uiso 1 0 .
H20 H 0.5821 1.1756 0.7464 0.0467 Uiso 1 0 .
H21 H 0.8924 1.1361 1.1501 0.0444 Uiso 1 0 .
H22 H 0.7807 1.1847 1.0653 0.0444 Uiso 1 0 .
H23 H 0.7521 1.1209 1.1429 0.0444 Uiso 1 0 .
H24 H 0.7739 0.9926 1.0743 0.0417 Uiso 1 0 .
H25 H 0.8172 0.9778 0.958 0.0417 Uiso 1 0 .
H26 H 0.9138 1.0105 1.0831 0.0417 Uiso 1 0 .
H27 H 0.5404 1.0887 0.9882 0.0423 Uiso 1 0 .
H28 H 0.4565 1.0741 0.8465 0.0423 Uiso 1 0 .
H29 H 0.5415 1.0124 0.9287 0.0423 Uiso 1 0 .
H30 H 0.9005 0.8202 0.6838 0.0321 Uiso 1 0 .
H31 H 0.9469 0.7113 0.9324 0.0473 Uiso 1 0 .
H32 H 0.9305 0.7715 1.113 0.0526 Uiso 1 0 .
H33 H 0.9227 0.8354 1.0194 0.0526 Uiso 1 0 .
H34 H 0.7263 0.7925 1.0951 0.0511 Uiso 1 0 .
H35 H 0.7164 0.8537 0.996 0.0511 Uiso 1 0 .
H36 H 0.7009 0.6224 1.0517 0.074 Uiso 1 0 .
H37 H 0.8453 0.6126 1.0691 0.074 Uiso 1 0 .
H38 H 0.8006 0.6808 1.1247 0.074 Uiso 1 0 .
H39 H 0.6394 0.608 0.8226 0.0637 Uiso 1 0 .
H40 H 0.7012 0.6537 0.7416 0.0637 Uiso 1 0 .
H41 H 0.7829 0.5963 0.838 0.0637 Uiso 1 0 .
H42 H 0.48 0.7862 0.8839 0.0533 Uiso 1 0 .
H43 H 0.4833 0.709 0.8283 0.0533 Uiso 1 0 .
H44 H 0.5217 0.7197 0.9751 0.0533 Uiso 1 0 .
H45 H 0.3676 0.8595 1.0232 0.0774 Uiso 1 0 .
H46 H 0.3798 0.9437 1.0312 0.0774 Uiso 1 0 .
H47 H 0.1796 0.863 1.0494 0.0645 Uiso 1 0 .
H48 H 0.2063 0.9446 1.0849 0.0645 Uiso 1 0 .
H49 H 0.0428 0.8905 0.8747 0.0643 Uiso 1 0 .
H50 H 0.0612 0.9718 0.9152 0.0643 Uiso 1 0 .
H51 H 0.1598 0.9934 0.7967 0.077 Uiso 1 0 .
H52 H 0.1028 0.9206 0.7303 0.077 Uiso 1 0 .
H53 H 0.0689 1.0368 0.5566 0.107 Uiso 1 0 .
H54 H 0.1497 1.0532 0.6985 0.107 Uiso 1 0 .
H55 H 0.0662 1.1718 0.5365 0.4668 Uiso 1 0 .
H56 H 0.199 1.1797 0.6448 0.4668 Uiso 1 0 .
H57 H 0.1388 1.109 0.4266 0.2913 Uiso 1 0 .
H58 H 0.2359 1.1728 0.4723 0.2913 Uiso 1 0 .
H59 H 0.3803 1.1045 0.5747 0.1047 Uiso 1 0 .
H60 H 0.3092 1.063 0.4484 0.1047 Uiso 1 0 .
H61 H 0.1605 0.7849 0.3586 0.177 Uiso 1 0 .
H62 H 0.0488 0.7999 0.4094 0.177 Uiso 1 0 .
H63 H 0.2016 0.9194 0.3544 0.1067 Uiso 1 0 .
H64 H 0.0593 0.9057 0.2693 0.1067 Uiso 1 0 .
H65 H 0.0918 0.9349 0.4078 0.1067 Uiso 1 0 .
H66 H 0.2535 0.7502 0.6945 0.1788 Uiso 1 0 .
H67 H 0.132 0.7283 0.58 0.1788 Uiso 1 0 .
H68 H 0.3059 0.6439 0.5847 0.1117 Uiso 1 0 .
H69 H 0.271 0.6894 0.4598 0.1117 Uiso 1 0 .
H70 H 0.3917 0.7093 0.5768 0.1117 Uiso 1 0 .

loop_
_atom_type_symbol
_atom_type_description
_atom_type_scat_dispersion_real
_atom_type_scat_dispersion_imag
_atom_type_scat_source
K K 0.179 0.25 'International Tables Vol. IV (1974) Table 2.2B'
O O 0.008 0.006 'International Tables Vol. IV (1974) Table 2.2B'
N N 0.004 0.003 'International Tables Vol. IV (1974) Table 2.2B'
C C 0.002 0.002 'International Tables Vol. IV (1974) Table 2.2B'
B B 0 0.001 'International Tables Vol. IV (1974) Table 2.2B'
H H 0 0 'International Tables Vol. IV (1974) Table 2.2B'
